data_4339176
loop_
_publ_author_name
'Roy, Mithun'
'Pathak, Biswarup'
'Patra, Ashis K.'
'Jemmis, Eluvathingal D.'
'Nethaji, Munirathinam'
'Chakravarty, Akhil R.'

_publ_section_title
;
 New insights into the visible-light-induced DNA cleavage activity of
 dipyridoquinoxaline complexes of bivalent 3d-metal ions.
;
_journal_issue 26
_journal_name_full 'Inorganic chemistry'
_journal_page_first 11122
_journal_page_last 11132
_journal_paper_doi 10.1021/ic701450a
_journal_volume 46
_journal_year 2007
_chemical_formula_moiety 'C34 H32 Cl2 N10 O11 Zn'
_chemical_formula_sum 'C34 H32 Cl2 N10 O11 Zn'
_chemical_formula_weight 892.97
_chemical_name_systematic
;
 ?
;
_space_group_IT_number 14
_symmetry_cell_setting monoclinic
_symmetry_space_group_name_Hall '-P 2ybc'
_symmetry_space_group_name_H-M 'P 1 21/c 1'
_atom_sites_solution_hydrogens geom
_atom_sites_solution_primary direct
_atom_sites_solution_secondary difmap
_audit_creation_method SHELXL-97
_cell_angle_alpha 90.00
_cell_angle_beta 98.331(2)
_cell_angle_gamma 90.00
_cell_formula_units_Z 8
_cell_length_a 13.6228(19)
_cell_length_b 13.6120(19)
_cell_length_c 40.764(6)
_cell_measurement_temperature 293(2)
_cell_volume 7479.2(18)
_computing_cell_refinement 'Bruker Smart'
_computing_data_collection 'Bruker Smart'
_computing_data_reduction 'Bruker Saint'
_computing_molecular_graphics 'Ortep-3 for Windows (Farrugia, 1997)'
_computing_publication_material 'WinGX publication routines (Farrugia, 1999)'
_computing_structure_refinement 'SHELXL-97 (Sheldrick, 1997)'
_computing_structure_solution 'SHELXS-97 (Sheldrick, 1997)'
_diffrn_ambient_temperature 293(2)
_diffrn_detector_area_resol_mean 0.3
_diffrn_measured_fraction_theta_full 0.985
_diffrn_measured_fraction_theta_max 0.985
_diffrn_measurement_device_type 'Bruker Smart CCD Area Detector'
_diffrn_measurement_method 'omega scans'
_diffrn_radiation_monochromator graphite
_diffrn_radiation_source 'fine-focus sealed tube'
_diffrn_radiation_type MoK\a
_diffrn_radiation_wavelength 0.71073
_diffrn_reflns_av_R_equivalents 0.1141
_diffrn_reflns_av_sigmaI/netI 0.1197
_diffrn_reflns_limit_h_max 16
_diffrn_reflns_limit_h_min -16
_diffrn_reflns_limit_k_max 16
_diffrn_reflns_limit_k_min -16
_diffrn_reflns_limit_l_max 44
_diffrn_reflns_limit_l_min -48
_diffrn_reflns_number 52188
_diffrn_reflns_theta_full 25.01
_diffrn_reflns_theta_max 25.01
_diffrn_reflns_theta_min 1.51
_exptl_absorpt_coefficient_mu 0.875
_exptl_absorpt_correction_T_max 0.9333
_exptl_absorpt_correction_T_min 0.8109
_exptl_absorpt_correction_type empirical
_exptl_absorpt_process_details SADABS(Sheldrick,1997)
_exptl_crystal_colour colourless
_exptl_crystal_density_diffrn 1.586
_exptl_crystal_density_method 'not measured'
_exptl_crystal_description rectangle
_exptl_crystal_F_000 3664
_exptl_crystal_size_max 0.25
_exptl_crystal_size_mid 0.14
_exptl_crystal_size_min 0.08
_refine_diff_density_max 0.672
_refine_diff_density_min -0.378
_refine_diff_density_rms 0.093
_refine_ls_extinction_method none
_refine_ls_goodness_of_fit_ref 1.046
_refine_ls_hydrogen_treatment constr
_refine_ls_matrix_type full
_refine_ls_number_parameters 1045
_refine_ls_number_reflns 12991
_refine_ls_number_restraints 0
_refine_ls_restrained_S_all 1.046
_refine_ls_R_factor_all 0.2185
_refine_ls_R_factor_gt 0.1113
_refine_ls_shift/su_max 0.001
_refine_ls_shift/su_mean 0.000
_refine_ls_structure_factor_coef Fsqd
_refine_ls_weighting_details 'calc w=1/[\s^2^(Fo^2^)+(0.1103P)^2^+9.1667P] where P=(Fo^2^+2Fc^2^)/3'
_refine_ls_weighting_scheme calc
_refine_ls_wR_factor_gt 0.2181
_refine_ls_wR_factor_ref 0.2662
_reflns_number_gt 6202
_reflns_number_total 12991
_reflns_threshold_expression >2sigma(I)
_cod_data_source_file ic701450a-file002.cif
_cod_data_source_block arcMdpq2
_cod_depositor_comments
;
The following automatic conversions were performed:

'_symmetry_cell_setting' value 'Monoclinic' changed to 'monoclinic'
according to
/usr/data/users/saulius/automatic-downloads/retrospective/ACS/lib/dictionaries/cif_core.dic
dictionary named 'cif_core.dic' version 2.4.2 from 2011-04-26.

Automatic conversion script
Id: cif_fix_values 2281 2013-09-26 08:29:07Z andrius 
;
_cod_original_sg_symbol_H-M P21/c
_cod_database_code 4339176

loop_
_symmetry_equiv_pos_as_xyz
'x, y, z'
'-x, y+1/2, -z+1/2'
'-x, -y, -z'
'x, -y-1/2, z-1/2'

loop_
_atom_site_label
_atom_site_type_symbol
_atom_site_fract_x
_atom_site_fract_y
_atom_site_fract_z
_atom_site_U_iso_or_equiv
_atom_site_adp_type
_atom_site_occupancy
_atom_site_symmetry_multiplicity
_atom_site_calc_flag
_atom_site_refinement_flags
Zn1 Zn 0.20724(7) 0.22580(7) 0.19860(2) 0.0545(3) Uani 1 1 d .
Zn2 Zn 0.28316(8) 0.73418(7) 0.05908(3) 0.0601(3) Uani 1 1 d .
C1 C 0.2839(7) 0.4358(7) 0.1812(2) 0.064(2) Uani 1 1 d .
H1 H 0.3456 0.4140 0.1914 0.076 Uiso 1 1 calc R
C2 C 0.2758(9) 0.5328(8) 0.1687(3) 0.081(3) Uani 1 1 d .
H2 H 0.3306 0.5744 0.1708 0.097 Uiso 1 1 calc R
C3 C 0.1858(9) 0.5632(7) 0.1537(2) 0.075(3) Uani 1 1 d .
H3 H 0.1785 0.6270 0.1456 0.090 Uiso 1 1 calc R
C4 C 0.1045(7) 0.5015(7) 0.1503(2) 0.057(2) Uani 1 1 d .
C5 C 0.0080(8) 0.5297(7) 0.1354(2) 0.064(2) Uani 1 1 d .
C6 C -0.0950(12) 0.6460(10) 0.1084(3) 0.106(4) Uani 1 1 d .
H6 H -0.1063 0.7079 0.0990 0.127 Uiso 1 1 calc R
C7 C -0.1748(11) 0.5797(12) 0.1078(3) 0.122(5) Uani 1 1 d .
H7 H -0.2376 0.6001 0.0982 0.146 Uiso 1 1 calc R
C8 C -0.0734(8) 0.4665(7) 0.1338(2) 0.065(3) Uani 1 1 d .
C9 C -0.0580(6) 0.3686(7) 0.1487(2) 0.061(2) Uani 1 1 d .
C10 C -0.1363(7) 0.3006(8) 0.1500(2) 0.074(3) Uani 1 1 d .
H10 H -0.2007 0.3157 0.1404 0.089 Uiso 1 1 calc R
C11 C -0.1150(7) 0.2113(8) 0.1657(3) 0.083(3) Uani 1 1 d .
H11 H -0.1650 0.1657 0.1672 0.100 Uiso 1 1 calc R
C12 C -0.0190(6) 0.1914(7) 0.1790(2) 0.063(2) Uani 1 1 d .
H12 H -0.0056 0.1307 0.1891 0.076 Uiso 1 1 calc R
C13 C 0.0369(6) 0.3398(6) 0.16368(19) 0.047(2) Uani 1 1 d .
C14 C 0.1201(6) 0.4074(6) 0.1642(2) 0.051(2) Uani 1 1 d .
C15 C 0.4286(7) 0.2366(7) 0.2318(3) 0.073(3) Uani 1 1 d .
H15 H 0.4026 0.2539 0.2509 0.087 Uiso 1 1 calc R
C16 C 0.5317(7) 0.2364(8) 0.2333(3) 0.081(3) Uani 1 1 d .
H16 H 0.5729 0.2545 0.2525 0.097 Uiso 1 1 calc R
C17 C 0.5696(7) 0.2092(7) 0.2059(3) 0.075(3) Uani 1 1 d .
H17 H 0.6379 0.2092 0.2060 0.091 Uiso 1 1 calc R
C18 C 0.5066(6) 0.1810(6) 0.1772(2) 0.057(2) Uani 1 1 d .
C19 C 0.5420(7) 0.1440(7) 0.1476(3) 0.065(3) Uani 1 1 d .
C20 C 0.6667(9) 0.1021(9) 0.1199(4) 0.098(4) Uani 1 1 d .
H20 H 0.7341 0.0976 0.1185 0.117 Uiso 1 1 calc R
C21 C 0.6010(11) 0.0665(8) 0.0936(3) 0.093(4) Uani 1 1 d .
H21 H 0.6265 0.0396 0.0756 0.111 Uiso 1 1 calc R
C22 C 0.4737(7) 0.1078(6) 0.1206(2) 0.057(2) Uani 1 1 d .
C23 C 0.3692(7) 0.1113(6) 0.1215(2) 0.052(2) Uani 1 1 d .
C24 C 0.2982(8) 0.0731(7) 0.0965(2) 0.070(3) Uani 1 1 d .
H24 H 0.3182 0.0455 0.0777 0.084 Uiso 1 1 calc R
C25 C 0.1999(8) 0.0759(7) 0.0995(3) 0.076(3) Uani 1 1 d .
H25 H 0.1518 0.0514 0.0831 0.092 Uiso 1 1 calc R
C26 C 0.1741(7) 0.1186(7) 0.1294(2) 0.066(3) Uani 1 1 d .
H26 H 0.1072 0.1202 0.1316 0.079 Uiso 1 1 calc R
C27 C 0.3356(6) 0.1498(6) 0.1501(2) 0.048(2) Uani 1 1 d .
C28 C 0.4050(6) 0.1831(6) 0.1782(2) 0.053(2) Uani 1 1 d .
C29 C 0.2010(15) 0.0479(11) 0.2384(3) 0.161(8) Uani 1 1 d .
H29 H 0.2630 0.0739 0.2465 0.193 Uiso 1 1 calc R
C30 C 0.2566(13) -0.0810(15) 0.2744(6) 0.257(13) Uani 1 1 d .
H30A H 0.2248 -0.1262 0.2875 0.386 Uiso 1 1 calc R
H30B H 0.3055 -0.0437 0.2885 0.386 Uiso 1 1 calc R
H30C H 0.2883 -0.1168 0.2585 0.386 Uiso 1 1 calc R
C31 C 0.0935(15) -0.0331(15) 0.2649(9) 0.37(2) Uani 1 1 d .
H31A H 0.0938 -0.0875 0.2799 0.558 Uiso 1 1 calc R
H31B H 0.0499 -0.0474 0.2448 0.558 Uiso 1 1 calc R
H31C H 0.0708 0.0248 0.2749 0.558 Uiso 1 1 calc R
C32 C 0.1662(9) 0.3281(14) 0.2605(3) 0.141(7) Uani 1 1 d .
C33 C 0.1151(17) 0.4225(15) 0.3029(4) 0.239(11) Uani 1 1 d .
H33A H 0.1024 0.4146 0.3253 0.358 Uiso 1 1 calc R
H33B H 0.0557 0.4443 0.2893 0.358 Uiso 1 1 calc R
H33C H 0.1666 0.4703 0.3023 0.358 Uiso 1 1 calc R
C34 C 0.1545(13) 0.2546(14) 0.3122(4) 0.188(9) Uani 1 1 d .
H34A H 0.1353 0.2746 0.3329 0.282 Uiso 1 1 calc R
H34B H 0.2223 0.2328 0.3157 0.282 Uiso 1 1 calc R
H34C H 0.1125 0.2019 0.3030 0.282 Uiso 1 1 calc R
C35 C 0.3663(6) 0.5308(7) 0.0909(2) 0.061(2) Uani 1 1 d .
H35 H 0.4273 0.5620 0.0961 0.073 Uiso 1 1 calc R
C36 C 0.3562(7) 0.4338(7) 0.0999(2) 0.061(2) Uani 1 1 d .
H36 H 0.4112 0.4011 0.1109 0.073 Uiso 1 1 calc R
C37 C 0.2714(7) 0.3861(7) 0.0934(2) 0.065(2) Uani 1 1 d .
H37 H 0.2664 0.3205 0.0994 0.078 Uiso 1 1 calc R
C38 C 0.1888(6) 0.4375(6) 0.0772(2) 0.053(2) Uani 1 1 d .
C39 C 0.0890(7) 0.3911(7) 0.0686(2) 0.060(2) Uani 1 1 d .
C40 C -0.0074(11) 0.2577(8) 0.0699(3) 0.098(4) Uani 1 1 d .
H40 H -0.0175 0.1933 0.0762 0.118 Uiso 1 1 calc R
C41 C -0.0875(10) 0.3105(10) 0.0519(3) 0.108(4) Uani 1 1 d .
H41 H -0.1476 0.2782 0.0459 0.130 Uiso 1 1 calc R
C42 C 0.0107(7) 0.4446(7) 0.0518(2) 0.062(2) Uani 1 1 d .
C43 C 0.0241(7) 0.5458(7) 0.0435(2) 0.064(2) Uani 1 1 d .
C44 C -0.0538(7) 0.6040(8) 0.0276(2) 0.073(3) Uani 1 1 d .
H44 H -0.1164 0.5770 0.0213 0.087 Uiso 1 1 calc R
C45 C -0.0368(7) 0.7012(9) 0.0214(3) 0.091(3) Uani 1 1 d .
H45 H -0.0881 0.7408 0.0113 0.109 Uiso 1 1 calc R
C46 C 0.0567(8) 0.7395(7) 0.0302(3) 0.077(3) Uani 1 1 d .
H46 H 0.0675 0.8053 0.0258 0.092 Uiso 1 1 calc R
C47 C 0.1156(6) 0.5904(6) 0.0513(2) 0.052(2) Uani 1 1 d .
C48 C 0.1997(6) 0.5354(6) 0.06874(19) 0.048(2) Uani 1 1 d .
C49 C 0.1735(7) 0.8108(6) 0.1167(2) 0.064(2) Uani 1 1 d .
H49 H 0.1154 0.7915 0.1034 0.076 Uiso 1 1 calc R
C50 C 0.1666(8) 0.8526(7) 0.1475(3) 0.074(3) Uani 1 1 d .
H50 H 0.1052 0.8611 0.1545 0.089 Uiso 1 1 calc R
C51 C 0.2500(8) 0.8802(7) 0.1667(3) 0.075(3) Uani 1 1 d .
H51 H 0.2461 0.9078 0.1873 0.091 Uiso 1 1 calc R
C52 C 0.3418(7) 0.8686(6) 0.1565(2) 0.061(2) Uani 1 1 d .
C53 C 0.4345(8) 0.8980(6) 0.1755(3) 0.068(3) Uani 1 1 d .
C54 C 0.5131(12) 0.9649(8) 0.2225(3) 0.095(4) Uani 1 1 d .
H54 H 0.5129 0.9909 0.2435 0.114 Uiso 1 1 calc R
C55 C 0.6056(11) 0.9579(8) 0.2106(3) 0.102(4) Uani 1 1 d .
H55 H 0.6625 0.9823 0.2234 0.122 Uiso 1 1 calc R
C56 C 0.5254(8) 0.8877(7) 0.1637(3) 0.071(3) Uani 1 1 d .
C57 C 0.5255(7) 0.8440(6) 0.1305(2) 0.063(2) Uani 1 1 d .
C58 C 0.6123(7) 0.8294(7) 0.1167(3) 0.075(3) Uani 1 1 d .
H58 H 0.6738 0.8465 0.1283 0.090 Uiso 1 1 calc R
C59 C 0.6044(9) 0.7889(8) 0.0855(3) 0.087(3) Uani 1 1 d .
H59 H 0.6607 0.7807 0.0753 0.104 Uiso 1 1 calc R
C60 C 0.5142(8) 0.7609(7) 0.0696(3) 0.075(3) Uani 1 1 d .
H60 H 0.5112 0.7315 0.0488 0.090 Uiso 1 1 calc R
C61 C 0.4360(6) 0.8132(6) 0.1129(2) 0.051(2) Uani 1 1 d .
C62 C 0.3423(7) 0.8273(6) 0.1254(2) 0.054(2) Uani 1 1 d .
C63 C 0.2988(11) 0.9194(9) 0.0219(3) 0.100(4) Uani 1 1 d .
H63 H 0.3608 0.8929 0.0203 0.120 Uiso 1 1 calc R
C64 C 0.1795(12) 1.0456(10) 0.0070(4) 0.149(6) Uani 1 1 d .
H64A H 0.1743 1.1050 -0.0058 0.223 Uiso 1 1 calc R
H64B H 0.1716 1.0602 0.0295 0.223 Uiso 1 1 calc R
H64C H 0.1287 1.0005 -0.0023 0.223 Uiso 1 1 calc R
C65 C 0.3472(15) 1.0505(11) -0.0109(4) 0.190(9) Uani 1 1 d .
H65A H 0.3188 1.1095 -0.0211 0.285 Uiso 1 1 calc R
H65B H 0.3659 1.0076 -0.0277 0.285 Uiso 1 1 calc R
H65C H 0.4049 1.0666 0.0046 0.285 Uiso 1 1 calc R
C66 C 0.3439(7) 0.6340(9) -0.0023(3) 0.075(3) Uani 1 1 d .
C67 C 0.3819(14) 0.5437(12) -0.0505(4) 0.194(8) Uani 1 1 d .
H67A H 0.3911 0.5591 -0.0728 0.291 Uiso 1 1 calc R
H67B H 0.3280 0.4982 -0.0508 0.291 Uiso 1 1 calc R
H67C H 0.4415 0.5148 -0.0391 0.291 Uiso 1 1 calc R
C68 C 0.3698(9) 0.7261(10) -0.0505(3) 0.124(5) Uani 1 1 d .
H68A H 0.3811 0.7138 -0.0728 0.186 Uiso 1 1 calc R
H68B H 0.4249 0.7621 -0.0389 0.186 Uiso 1 1 calc R
H68C H 0.3102 0.7639 -0.0508 0.186 Uiso 1 1 calc R
N1 N 0.2095(5) 0.3756(5) 0.17916(16) 0.0490(17) Uani 1 1 d .
N2 N 0.0559(5) 0.2526(5) 0.17846(17) 0.0572(19) Uani 1 1 d .
N3 N -0.0053(8) 0.6217(6) 0.1219(2) 0.086(3) Uani 1 1 d .
N4 N -0.1642(7) 0.4906(8) 0.1201(2) 0.101(3) Uani 1 1 d .
N5 N 0.3662(5) 0.2139(5) 0.20537(18) 0.0569(18) Uani 1 1 d .
N6 N 0.2363(5) 0.1549(5) 0.15340(16) 0.0476(17) Uani 1 1 d .
N7 N 0.6412(6) 0.1416(6) 0.1466(2) 0.081(2) Uani 1 1 d .
N8 N 0.5027(6) 0.0689(6) 0.0926(2) 0.078(2) Uani 1 1 d .
N9 N 0.1867(7) -0.0180(7) 0.2579(2) 0.083(3) Uani 1 1 d .
N10 N 0.1454(6) 0.3316(9) 0.2909(3) 0.099(3) Uani 1 1 d .
N11 N 0.2892(5) 0.5799(5) 0.07490(17) 0.0533(18) Uani 1 1 d .
N12 N 0.1335(5) 0.6850(5) 0.04491(17) 0.0595(19) Uani 1 1 d .
N13 N 0.0788(7) 0.2968(6) 0.0777(2) 0.079(2) Uani 1 1 d .
N14 N -0.0805(6) 0.4042(7) 0.0431(2) 0.088(3) Uani 1 1 d .
N15 N 0.2589(5) 0.7973(4) 0.10549(17) 0.0531(18) Uani 1 1 d .
N16 N 0.4308(6) 0.7731(5) 0.0818(2) 0.064(2) Uani 1 1 d .
N17 N 0.4289(7) 0.9378(6) 0.2062(2) 0.083(3) Uani 1 1 d .
N18 N 0.6114(6) 0.9169(6) 0.1815(2) 0.086(3) Uani 1 1 d .
N19 N 0.2753(10) 1.0019(8) 0.0062(2) 0.114(4) Uani 1 1 d .
N20 N 0.3596(6) 0.6328(7) -0.0336(2) 0.087(3) Uani 1 1 d .
O1 O 0.1749(5) 0.0888(5) 0.21652(19) 0.081(2) Uani 1 1 d .
O2 O 0.2047(6) 0.2767(6) 0.24595(17) 0.090(2) Uani 1 1 d .
O3 O 0.2459(6) 0.8745(5) 0.03843(19) 0.086(2) Uani 1 1 d .
O4 O 0.3306(5) 0.7084(5) 0.01302(17) 0.084(2) Uani 1 1 d .
O5 O 0.1011(12) 0.5782(14) 0.2229(4) 0.275(10) Uani 1 1 d .
O6 O 0.1767(19) 0.7142(10) 0.2160(4) 0.361(15) Uani 1 1 d .
O7 O 0.0818(16) 0.7081(14) 0.2542(4) 0.281(9) Uani 1 1 d .
O8 O 0.2035(17) 0.627(2) 0.2564(8) 0.44(2) Uani 1 1 d .
O9 O 0.5240(7) 0.5060(9) 0.1869(4) 0.219(7) Uani 1 1 d .
O10 O 0.5855(13) 0.5701(17) 0.1472(5) 0.284(10) Uani 1 1 d .
O11 O 0.4774(10) 0.6580(10) 0.1671(5) 0.273(10) Uani 1 1 d .
O12 O 0.6386(12) 0.6245(13) 0.1920(5) 0.333(13) Uani 1 1 d .
O13 O 0.9447(8) 0.0093(10) 0.1204(3) 0.192(5) Uani 1 1 d .
O14 O 0.8381(10) -0.0964(9) 0.0945(4) 0.229(6) Uani 1 1 d .
O15 O 0.9742(7) -0.0549(11) 0.0716(3) 0.199(6) Uani 1 1 d .
O16 O 0.8482(9) 0.0466(8) 0.0733(3) 0.182(5) Uani 1 1 d .
O17 O 0.3047(15) 0.2582(9) 0.0316(4) 0.282(10) Uani 1 1 d .
O18 O 0.2811(9) 0.2934(9) -0.0248(3) 0.183(5) Uani 1 1 d .
O19 O 0.4216(9) 0.3181(19) 0.0045(5) 0.349(13) Uani 1 1 d .
O20 O 0.2983(11) 0.4139(8) 0.0144(3) 0.209(6) Uani 1 1 d .
O21 O 0.4706(10) 0.3718(9) 0.1215(4) 0.215(5) Uani 1 1 d .
O22 O 0.6163(16) 0.389(3) 0.1344(8) 0.454(18) Uani 1 1 d .
Cl1 Cl 0.1407(3) 0.6596(3) 0.23622(10) 0.1097(11) Uani 1 1 d .
Cl2 Cl 0.5542(3) 0.5954(3) 0.17598(12) 0.1275(13) Uani 1 1 d .
Cl3 Cl 0.9038(2) -0.0301(2) 0.09158(8) 0.0838(8) Uani 1 1 d .
Cl4 Cl 0.3305(3) 0.3213(3) 0.00799(11) 0.1168(12) Uani 1 1 d .

loop_
_atom_site_aniso_label
_atom_site_aniso_U_11
_atom_site_aniso_U_22
_atom_site_aniso_U_33
_atom_site_aniso_U_23
_atom_site_aniso_U_13
_atom_site_aniso_U_12
Zn1 0.0463(6) 0.0637(7) 0.0547(7) 0.0038(5) 0.0112(5) 0.0025(5)
Zn2 0.0684(7) 0.0489(6) 0.0621(7) 0.0013(5) 0.0067(5) -0.0019(5)
C1 0.054(6) 0.067(7) 0.069(7) 0.000(5) 0.008(5) -0.009(5)
C2 0.094(9) 0.067(7) 0.085(8) -0.003(6) 0.025(7) -0.033(6)
C3 0.105(9) 0.052(6) 0.071(7) 0.012(5) 0.025(6) -0.001(6)
C4 0.067(6) 0.056(6) 0.053(6) 0.000(5) 0.024(5) -0.004(5)
C5 0.080(7) 0.066(7) 0.050(6) 0.002(5) 0.022(5) 0.010(6)
C6 0.112(11) 0.104(10) 0.096(9) 0.009(8) -0.001(8) 0.047(9)
C7 0.092(10) 0.122(12) 0.137(12) 0.001(10) -0.030(9) 0.045(9)
C8 0.076(7) 0.064(7) 0.058(6) 0.011(5) 0.021(5) 0.027(6)
C9 0.049(6) 0.073(7) 0.063(6) -0.010(5) 0.016(5) 0.001(5)
C10 0.048(6) 0.108(9) 0.068(7) -0.002(6) 0.012(5) 0.012(6)
C11 0.048(6) 0.093(9) 0.107(9) 0.011(7) 0.010(6) -0.007(5)
C12 0.050(6) 0.071(6) 0.069(6) 0.009(5) 0.007(5) -0.009(5)
C13 0.045(5) 0.056(6) 0.042(5) 0.001(4) 0.015(4) 0.010(4)
C14 0.058(6) 0.053(6) 0.044(5) -0.011(4) 0.010(4) -0.006(5)
C15 0.066(7) 0.074(7) 0.078(7) -0.021(6) 0.012(6) -0.001(5)
C16 0.052(6) 0.108(9) 0.077(8) -0.028(7) -0.012(5) -0.002(6)
C17 0.041(5) 0.088(8) 0.096(8) -0.014(6) 0.004(6) -0.005(5)
C18 0.045(5) 0.061(6) 0.066(6) -0.010(5) 0.009(5) 0.000(4)
C19 0.054(6) 0.062(6) 0.081(7) 0.008(5) 0.016(5) 0.002(5)
C20 0.081(8) 0.099(9) 0.126(11) -0.012(8) 0.059(8) 0.008(7)
C21 0.138(12) 0.067(7) 0.081(9) -0.009(6) 0.042(8) 0.002(7)
C22 0.060(6) 0.055(5) 0.060(6) -0.008(5) 0.027(5) 0.004(4)
C23 0.070(6) 0.044(5) 0.044(6) 0.003(4) 0.020(5) -0.004(4)
C24 0.082(8) 0.064(6) 0.065(7) -0.008(5) 0.013(6) 0.005(5)
C25 0.077(8) 0.078(7) 0.070(7) -0.007(6) 0.000(6) -0.001(6)
C26 0.050(6) 0.075(7) 0.072(7) -0.004(6) 0.007(5) 0.007(5)
C27 0.046(5) 0.047(5) 0.050(6) 0.001(4) 0.003(4) -0.003(4)
C28 0.051(6) 0.050(5) 0.061(6) 0.006(5) 0.014(5) 0.010(4)
C29 0.33(2) 0.104(12) 0.051(9) -0.011(8) 0.028(12) -0.091(14)
C30 0.140(16) 0.178(19) 0.41(4) -0.03(2) -0.10(2) -0.038(14)
C31 0.177(19) 0.18(2) 0.81(7) 0.19(3) 0.27(3) 0.027(16)
C32 0.080(9) 0.27(2) 0.085(11) -0.080(12) 0.041(8) -0.037(10)
C33 0.38(3) 0.21(2) 0.148(16) -0.016(15) 0.082(18) 0.12(2)
C34 0.197(19) 0.179(17) 0.160(16) 0.044(14) -0.070(14) -0.047(14)
C35 0.054(6) 0.064(6) 0.063(6) -0.004(5) 0.000(5) -0.003(5)
C36 0.064(6) 0.060(6) 0.055(6) 0.013(5) -0.005(5) 0.024(5)
C37 0.071(7) 0.061(6) 0.064(6) 0.005(5) 0.011(5) -0.001(5)
C38 0.067(6) 0.054(6) 0.039(5) 0.000(4) 0.011(4) 0.002(5)
C39 0.069(7) 0.064(6) 0.049(6) -0.005(5) 0.016(5) -0.008(5)
C40 0.135(12) 0.062(8) 0.101(9) 0.002(7) 0.030(9) -0.033(8)
C41 0.097(10) 0.087(9) 0.141(12) 0.007(9) 0.020(9) -0.031(8)
C42 0.057(6) 0.069(7) 0.061(6) -0.006(5) 0.008(5) -0.002(5)
C43 0.062(6) 0.062(6) 0.065(6) -0.013(5) -0.001(5) -0.006(5)
C44 0.062(6) 0.083(8) 0.068(7) -0.003(6) -0.008(5) -0.005(6)
C45 0.057(7) 0.090(9) 0.114(9) 0.003(7) -0.028(6) 0.008(6)
C46 0.087(8) 0.039(5) 0.098(8) -0.001(5) -0.010(6) 0.021(5)
C47 0.057(6) 0.051(6) 0.048(5) -0.008(4) 0.009(4) 0.009(4)
C48 0.061(6) 0.044(5) 0.041(5) 0.001(4) 0.011(4) -0.001(4)
C49 0.065(7) 0.055(6) 0.073(7) 0.005(5) 0.015(5) 0.000(5)
C50 0.063(7) 0.079(7) 0.085(8) -0.011(6) 0.024(6) 0.004(5)
C51 0.090(8) 0.077(7) 0.060(7) -0.015(5) 0.012(6) 0.013(6)
C52 0.079(7) 0.046(5) 0.058(7) -0.003(5) 0.011(5) -0.001(5)
C53 0.088(8) 0.048(6) 0.064(7) 0.003(5) 0.000(6) 0.003(5)
C54 0.142(12) 0.075(8) 0.068(8) 0.007(6) 0.015(9) 0.025(8)
C55 0.134(12) 0.087(9) 0.067(9) -0.008(7) -0.039(8) 0.006(8)
C56 0.079(8) 0.060(6) 0.067(7) 0.012(5) -0.010(6) -0.002(5)
C57 0.067(7) 0.054(6) 0.066(7) 0.008(5) -0.003(5) -0.005(5)
C58 0.059(7) 0.073(7) 0.096(9) 0.018(7) 0.019(6) -0.003(5)
C59 0.090(9) 0.090(8) 0.090(9) 0.004(7) 0.049(7) -0.003(7)
C60 0.075(7) 0.067(7) 0.086(8) 0.013(6) 0.025(6) -0.004(6)
C61 0.063(6) 0.039(5) 0.048(6) 0.007(4) 0.002(5) 0.002(4)
C62 0.068(6) 0.042(5) 0.054(6) 0.002(4) 0.009(5) 0.001(4)
C63 0.165(13) 0.057(8) 0.073(9) -0.001(7) 0.003(8) 0.002(8)
C64 0.207(17) 0.096(10) 0.133(13) 0.007(9) -0.012(11) 0.054(11)
C65 0.36(3) 0.116(12) 0.111(12) 0.010(10) 0.105(15) -0.037(14)
C66 0.075(7) 0.091(9) 0.060(8) 0.002(6) 0.012(6) -0.004(6)
C67 0.33(3) 0.126(13) 0.139(14) -0.071(11) 0.086(15) -0.020(14)
C68 0.121(11) 0.139(12) 0.113(11) 0.036(9) 0.023(8) -0.027(9)
N1 0.048(4) 0.056(4) 0.045(4) -0.003(3) 0.013(3) -0.006(4)
N2 0.051(5) 0.057(5) 0.065(5) -0.002(4) 0.014(4) -0.001(4)
N3 0.124(8) 0.059(6) 0.079(6) -0.006(5) 0.024(6) 0.010(5)
N4 0.083(7) 0.102(8) 0.110(8) 0.004(6) -0.013(5) 0.043(6)
N5 0.044(4) 0.069(5) 0.055(5) -0.008(4) -0.004(4) 0.003(4)
N6 0.035(4) 0.056(4) 0.050(4) 0.000(3) 0.000(3) -0.001(3)
N7 0.056(5) 0.090(6) 0.103(7) -0.018(5) 0.030(5) 0.005(4)
N8 0.074(6) 0.085(6) 0.084(6) 0.009(5) 0.042(5) 0.019(5)
N9 0.073(6) 0.091(7) 0.081(6) 0.033(5) -0.006(5) -0.010(5)
N10 0.077(6) 0.152(10) 0.075(7) -0.026(7) 0.032(5) 0.016(6)
N11 0.057(5) 0.051(4) 0.053(5) -0.001(4) 0.013(4) 0.003(4)
N12 0.070(5) 0.047(4) 0.062(5) -0.005(4) 0.012(4) 0.001(4)
N13 0.091(7) 0.064(6) 0.084(6) 0.017(5) 0.013(5) -0.022(5)
N14 0.062(6) 0.091(7) 0.109(7) -0.008(6) 0.004(5) -0.015(5)
N15 0.057(5) 0.043(4) 0.060(5) 0.007(4) 0.013(4) 0.004(3)
N16 0.065(5) 0.060(5) 0.068(5) 0.009(4) 0.013(4) 0.000(4)
N17 0.096(7) 0.083(6) 0.062(6) -0.008(5) -0.015(5) -0.004(5)
N18 0.076(6) 0.081(6) 0.089(7) 0.004(5) -0.028(5) -0.009(5)
N19 0.200(13) 0.065(7) 0.076(7) 0.012(6) 0.021(7) 0.021(7)
N20 0.083(6) 0.105(8) 0.075(7) -0.007(6) 0.016(5) -0.023(5)
O1 0.085(5) 0.085(5) 0.074(5) 0.030(4) 0.011(4) -0.009(4)
O2 0.102(6) 0.124(6) 0.048(4) -0.008(4) 0.021(4) 0.006(5)
O3 0.111(6) 0.066(5) 0.081(5) 0.011(4) 0.011(4) 0.007(4)
O4 0.109(6) 0.078(5) 0.070(5) -0.010(4) 0.029(4) -0.004(4)
O5 0.290(18) 0.35(2) 0.221(15) -0.137(16) 0.149(14) -0.179(17)
O6 0.77(4) 0.139(11) 0.252(17) 0.023(11) 0.34(2) -0.028(17)
O7 0.39(3) 0.29(2) 0.191(14) -0.068(14) 0.152(17) -0.026(17)
O8 0.27(2) 0.48(4) 0.51(4) 0.18(3) -0.18(3) 0.04(2)
O9 0.112(8) 0.162(10) 0.378(19) 0.157(12) 0.020(9) -0.006(7)
O10 0.237(18) 0.43(3) 0.207(15) -0.101(17) 0.086(14) -0.009(17)
O11 0.149(11) 0.182(12) 0.47(3) 0.209(15) -0.019(13) -0.006(9)
O12 0.213(15) 0.34(2) 0.38(2) 0.126(18) -0.183(16) -0.156(15)
O13 0.164(10) 0.266(14) 0.145(10) -0.071(10) 0.023(8) -0.063(9)
O14 0.215(12) 0.161(10) 0.301(16) 0.020(10) 0.003(11) -0.119(10)
O15 0.102(7) 0.341(17) 0.156(10) -0.056(10) 0.028(7) 0.074(9)
O16 0.232(13) 0.141(9) 0.182(11) 0.021(8) 0.064(9) 0.057(9)
O17 0.59(3) 0.107(9) 0.198(13) -0.008(9) 0.219(18) -0.046(12)
O18 0.196(11) 0.209(12) 0.145(9) -0.079(9) 0.034(8) 0.025(9)
O19 0.067(8) 0.67(4) 0.31(2) -0.06(2) 0.005(10) 0.045(14)
O20 0.39(2) 0.114(8) 0.147(10) -0.017(7) 0.127(11) 0.030(10)
O21 0.192(12) 0.186(12) 0.261(15) 0.036(11) 0.014(10) 0.018(9)
O22 0.22(2) 0.58(5) 0.54(4) 0.11(4) -0.03(2) -0.01(2)
Cl1 0.126(3) 0.123(3) 0.085(2) -0.011(2) 0.031(2) -0.025(2)
Cl2 0.097(3) 0.141(3) 0.136(3) 0.042(3) -0.010(2) -0.022(2)
Cl3 0.0598(17) 0.087(2) 0.106(2) -0.0137(18) 0.0161(16) -0.0068(15)
Cl4 0.110(3) 0.109(3) 0.139(4) -0.031(3) 0.041(2) 0.001(2)

loop_
_atom_type_symbol
_atom_type_description
_atom_type_scat_dispersion_real
_atom_type_scat_dispersion_imag
_atom_type_scat_source
C C 0.0033 0.0016 'International Tables Vol C Tables 4.2.6.8 and 6.1.1.4'
H H 0.0000 0.0000 'International Tables Vol C Tables 4.2.6.8 and 6.1.1.4'
N N 0.0061 0.0033 'International Tables Vol C Tables 4.2.6.8 and 6.1.1.4'
O O 0.0106 0.0060 'International Tables Vol C Tables 4.2.6.8 and 6.1.1.4'
Cl Cl 0.1484 0.1585 'International Tables Vol C Tables 4.2.6.8 and 6.1.1.4'
Zn Zn 0.2839 1.4301 'International Tables Vol C Tables 4.2.6.8 and 6.1.1.4'

loop_
_geom_angle_atom_site_label_1
_geom_angle_atom_site_label_2
_geom_angle_atom_site_label_3
_geom_angle
O2 Zn1 O1 86.5(3)
O2 Zn1 N2 99.0(3)
O1 Zn1 N2 92.7(3)
O2 Zn1 N5 93.3(3)
O1 Zn1 N5 98.6(3)
N2 Zn1 N5 163.8(3)
O2 Zn1 N6 168.1(3)
O1 Zn1 N6 88.5(3)
N2 Zn1 N6 92.0(2)
N5 Zn1 N6 76.8(3)
O2 Zn1 N1 91.7(3)
O1 Zn1 N1 168.5(3)
N2 Zn1 N1 76.4(3)
N5 Zn1 N1 92.9(3)
N6 Zn1 N1 95.3(2)
O4 Zn2 O3 83.3(3)
O4 Zn2 N12 96.4(3)
O3 Zn2 N12 90.6(3)
O4 Zn2 N15 163.9(3)
O3 Zn2 N15 86.0(3)
N12 Zn2 N15 95.8(3)
O4 Zn2 N16 92.1(3)
O3 Zn2 N16 96.0(3)
N12 Zn2 N16 169.8(3)
N15 Zn2 N16 77.1(3)
O4 Zn2 N11 95.7(3)
O3 Zn2 N11 167.4(3)
N12 Zn2 N11 76.9(3)
N15 Zn2 N11 97.4(2)
N16 Zn2 N11 96.6(3)
N1 C1 C2 123.2(9)
N1 C1 H1 118.4
C2 C1 H1 118.4
C3 C2 C1 117.8(9)
C3 C2 H2 121.1
C1 C2 H2 121.1
C2 C3 C4 121.3(9)
C2 C3 H3 119.3
C4 C3 H3 119.3
C3 C4 C14 116.3(9)
C3 C4 C5 123.9(9)
C14 C4 C5 119.8(8)
N3 C5 C8 119.1(9)
N3 C5 C4 118.8(10)
C8 C5 C4 122.1(9)
N3 C6 C7 121.1(12)
N3 C6 H6 119.5
C7 C6 H6 119.5
N4 C7 C6 122.9(12)
N4 C7 H7 118.5
C6 C7 H7 118.5
N4 C8 C5 123.6(9)
N4 C8 C9 118.0(10)
C5 C8 C9 118.4(9)
C13 C9 C10 116.9(9)
C13 C9 C8 120.1(8)
C10 C9 C8 123.0(9)
C11 C10 C9 118.8(9)
C11 C10 H10 120.6
C9 C10 H10 120.6
C12 C11 C10 118.7(9)
C12 C11 H11 120.6
C10 C11 H11 120.6
N2 C12 C11 124.4(9)
N2 C12 H12 117.8
C11 C12 H12 117.8
N2 C13 C9 123.3(8)
N2 C13 C14 117.0(7)
C9 C13 C14 119.8(8)
N1 C14 C4 123.2(8)
N1 C14 C13 117.0(8)
C4 C14 C13 119.8(8)
N5 C15 C16 124.2(9)
N5 C15 H15 117.9
C16 C15 H15 117.9
C17 C16 C15 118.0(9)
C17 C16 H16 121.0
C15 C16 H16 121.0
C16 C17 C18 120.3(9)
C16 C17 H17 119.8
C18 C17 H17 119.8
C28 C18 C17 117.6(8)
C28 C18 C19 118.8(8)
C17 C18 C19 123.5(8)
N7 C19 C22 120.6(9)
N7 C19 C18 119.1(9)
C22 C19 C18 120.3(8)
N7 C20 C21 124.8(11)
N7 C20 H20 117.6
C21 C20 H20 117.6
N8 C21 C20 123.3(11)
N8 C21 H21 118.4
C20 C21 H21 118.4
N8 C22 C19 123.0(8)
N8 C22 C23 116.3(8)
C19 C22 C23 120.7(8)
C24 C23 C27 117.7(8)
C24 C23 C22 123.7(8)
C27 C23 C22 118.4(8)
C25 C24 C23 120.6(9)
C25 C24 H24 119.7
C23 C24 H24 119.7
C24 C25 C26 116.9(9)
C24 C25 H25 121.6
C26 C25 H25 121.6
N6 C26 C25 125.6(8)
N6 C26 H26 117.2
C25 C26 H26 117.2
N6 C27 C23 122.5(7)
N6 C27 C28 116.4(7)
C23 C27 C28 121.0(7)
N5 C28 C18 122.3(8)
N5 C28 C27 117.0(7)
C18 C28 C27 120.7(8)
O1 C29 N9 148.5(18)
O1 C29 H29 105.7
N9 C29 H29 105.7
N9 C30 H30A 109.5
N9 C30 H30B 109.5
H30A C30 H30B 109.5
N9 C30 H30C 109.5
H30A C30 H30C 109.5
H30B C30 H30C 109.5
N9 C31 H31A 109.5
N9 C31 H31B 109.5
H31A C31 H31B 109.5
N9 C31 H31C 109.5
H31A C31 H31C 109.5
H31B C31 H31C 109.5
O2 C32 N10 135.9(19)
N10 C33 H33A 109.5
N10 C33 H33B 109.5
H33A C33 H33B 109.5
N10 C33 H33C 109.5
H33A C33 H33C 109.5
H33B C33 H33C 109.5
N10 C34 H34A 109.5
N10 C34 H34B 109.5
H34A C34 H34B 109.5
N10 C34 H34C 109.5
H34A C34 H34C 109.5
H34B C34 H34C 109.5
N11 C35 C36 120.5(8)
N11 C35 H35 119.8
C36 C35 H35 119.8
C37 C36 C35 122.5(8)
C37 C36 O21 121.0(9)
C35 C36 O21 116.5(9)
C37 C36 H36 118.8
C35 C36 H36 118.8
O21 C36 H36 2.4
C36 C37 C38 117.8(9)
C36 C37 H37 121.1
C38 C37 H37 121.1
C48 C38 C37 119.2(8)
C48 C38 C39 118.3(8)
C37 C38 C39 122.6(8)
N13 C39 C42 122.2(9)
N13 C39 C38 117.7(9)
C42 C39 C38 120.1(8)
N13 C40 C41 121.6(10)
N13 C40 H40 119.2
C41 C40 H40 119.2
N14 C41 C40 123.0(11)
N14 C41 H41 118.5
C40 C41 H41 118.5
N14 C42 C39 121.6(9)
N14 C42 C43 118.0(9)
C39 C42 C43 120.3(9)
C47 C43 C44 117.0(9)
C47 C43 C42 120.6(9)
C44 C43 C42 122.4(9)
C45 C44 C43 119.5(9)
C45 C44 H44 120.2
C43 C44 H44 120.2
C44 C45 C46 119.4(9)
C44 C45 H45 120.3
C46 C45 H45 120.3
N12 C46 C45 122.5(9)
N12 C46 H46 118.8
C45 C46 H46 118.8
N12 C47 C43 124.0(8)
N12 C47 C48 115.7(8)
C43 C47 C48 120.3(8)
N11 C48 C38 120.6(8)
N11 C48 C47 118.8(7)
C38 C48 C47 120.5(8)
N15 C49 C50 123.0(9)
N15 C49 H49 118.5
C50 C49 H49 118.5
C51 C50 C49 118.6(9)
C51 C50 H50 120.7
C49 C50 H50 120.7
C50 C51 C52 121.5(10)
C50 C51 H51 119.2
C52 C51 H51 119.2
C51 C52 C62 116.3(9)
C51 C52 C53 124.7(10)
C62 C52 C53 119.0(9)
N17 C53 C56 121.3(10)
N17 C53 C52 116.1(10)
C56 C53 C52 122.6(10)
N17 C54 C55 125.0(12)
N17 C54 H54 117.5
C55 C54 H54 117.5
N18 C55 C54 120.3(11)
N18 C55 H55 119.8
C54 C55 H55 119.8
N18 C56 C53 122.0(10)
N18 C56 C57 119.7(10)
C53 C56 C57 118.2(9)
C61 C57 C58 118.8(10)
C61 C57 C56 118.5(9)
C58 C57 C56 122.6(9)
C59 C58 C57 118.1(10)
C59 C58 H58 120.9
C57 C58 H58 120.9
C60 C59 C58 119.9(10)
C60 C59 H59 120.0
C58 C59 H59 120.0
N16 C60 C59 123.6(11)
N16 C60 H60 118.2
C59 C60 H60 118.2
N16 C61 C57 121.4(8)
N16 C61 C62 116.4(8)
C57 C61 C62 122.1(9)
N15 C62 C52 123.5(8)
N15 C62 C61 117.0(8)
C52 C62 C61 119.5(9)
O3 C63 N19 125.3(14)
O3 C63 H63 117.3
N19 C63 H63 117.3
N19 C64 H64A 109.5
N19 C64 H64B 109.5
H64A C64 H64B 109.5
N19 C64 H64C 109.5
H64A C64 H64C 109.5
H64B C64 H64C 109.5
N19 C65 H65A 109.5
N19 C65 H65B 109.5
H65A C65 H65B 109.5
N19 C65 H65C 109.5
H65A C65 H65C 109.5
H65B C65 H65C 109.5
O4 C66 N20 124.2(10)
N20 C67 H67A 109.5
N20 C67 H67B 109.5
H67A C67 H67B 109.5
N20 C67 H67C 109.5
H67A C67 H67C 109.5
H67B C67 H67C 109.5
N20 C68 H68A 109.5
N20 C68 H68B 109.5
H68A C68 H68B 109.5
N20 C68 H68C 109.5
H68A C68 H68C 109.5
H68B C68 H68C 109.5
C1 N1 C14 118.2(7)
C1 N1 Zn1 128.1(6)
C14 N1 Zn1 113.7(5)
C12 N2 C13 117.9(7)
C12 N2 Zn1 126.2(6)
C13 N2 Zn1 115.9(5)
C6 N3 C5 117.5(10)
C7 N4 C8 115.8(11)
C15 N5 C28 117.5(8)
C15 N5 Zn1 127.5(6)
C28 N5 Zn1 114.9(5)
C26 N6 C27 116.7(7)
C26 N6 Zn1 129.3(6)
C27 N6 Zn1 114.0(5)
C20 N7 C19 115.0(9)
C21 N8 C22 113.3(9)
C29 N9 C31 119.1(16)
C29 N9 C30 127.0(16)
C31 N9 C30 113.9(16)
C32 N10 C34 124.4(15)
C32 N10 C33 118.2(15)
C34 N10 C33 117.3(13)
C35 N11 C48 119.4(7)
C35 N11 Zn2 128.1(6)
C48 N11 Zn2 112.4(5)
C47 N12 C46 117.5(8)
C47 N12 Zn2 116.1(6)
C46 N12 Zn2 126.4(6)
C40 N13 C39 116.9(10)
C41 N14 C42 114.6(10)
C49 N15 C62 117.0(8)
C49 N15 Zn2 128.0(7)
C62 N15 Zn2 115.0(6)
C60 N16 C61 118.0(9)
C60 N16 Zn2 127.5(8)
C61 N16 Zn2 114.5(6)
C54 N17 C53 114.7(10)
C55 N18 C56 116.5(10)
C63 N19 C64 120.2(13)
C63 N19 C65 119.6(14)
C64 N19 C65 120.2(12)
C66 N20 C67 122.9(11)
C66 N20 C68 118.9(10)
C67 N20 C68 117.6(11)
C29 O1 Zn1 134.5(10)
C32 O2 Zn1 142.7(10)
C63 O3 Zn2 123.1(8)
C66 O4 Zn2 133.3(7)
O8 Cl1 O6 111.3(18)
O8 Cl1 O5 100.7(17)
O6 Cl1 O5 113.7(11)
O8 Cl1 O7 103.6(19)
O6 Cl1 O7 112.8(11)
O5 Cl1 O7 113.6(11)
O12 Cl2 O10 98.4(13)
O12 Cl2 O11 122.3(12)
O10 Cl2 O11 104.9(12)
O12 Cl2 O9 113.0(9)
O10 Cl2 O9 101.7(13)
O11 Cl2 O9 112.7(7)
O14 Cl3 O13 113.9(9)
O14 Cl3 O15 115.6(10)
O13 Cl3 O15 112.2(7)
O14 Cl3 O16 103.6(8)
O13 Cl3 O16 106.7(8)
O15 Cl3 O16 103.4(7)
O19 Cl4 O20 113.4(13)
O19 Cl4 O17 114.3(14)
O20 Cl4 O17 108.5(8)
O19 Cl4 O18 102.5(10)
O20 Cl4 O18 107.3(8)
O17 Cl4 O18 110.5(9)

loop_
_geom_bond_atom_site_label_1
_geom_bond_atom_site_label_2
_geom_bond_distance
Zn1 O2 2.056(7)
Zn1 O1 2.073(7)
Zn1 N2 2.138(7)
Zn1 N5 2.149(7)
Zn1 N6 2.166(7)
Zn1 N1 2.190(7)
Zn2 O4 2.102(7)
Zn2 O3 2.118(7)
Zn2 N12 2.144(7)
Zn2 N15 2.147(7)
Zn2 N16 2.156(8)
Zn2 N11 2.195(7)
C1 N1 1.296(10)
C1 C2 1.413(13)
C1 H1 0.9300
C2 C3 1.354(13)
C2 H2 0.9300
C3 C4 1.382(12)
C3 H3 0.9300
C4 C14 1.404(11)
C4 C5 1.419(12)
C5 N3 1.369(12)
C5 C8 1.398(12)
C6 N3 1.308(13)
C6 C7 1.410(17)
C6 H6 0.9300
C7 N4 1.312(16)
C7 H7 0.9300
C8 N4 1.324(11)
C8 C9 1.467(12)
C9 C13 1.403(11)
C9 C10 1.419(12)
C10 C11 1.385(13)
C10 H10 0.9300
C11 C12 1.368(12)
C11 H11 0.9300
C12 N2 1.320(10)
C12 H12 0.9300
C13 N2 1.339(10)
C13 C14 1.457(11)
C14 N1 1.351(10)
C15 N5 1.310(11)
C15 C16 1.398(12)
C15 H15 0.9300
C16 C17 1.348(13)
C16 H16 0.9300
C17 C18 1.400(12)
C17 H17 0.9300
C18 C28 1.391(11)
C18 C19 1.453(12)
C19 N7 1.359(11)
C19 C22 1.423(12)
C20 N7 1.305(13)
C20 C21 1.382(15)
C20 H20 0.9300
C21 N8 1.335(13)
C21 H21 0.9300
C22 N8 1.365(10)
C22 C23 1.430(11)
C23 C24 1.399(12)
C23 C27 1.415(11)
C24 C25 1.363(12)
C24 H24 0.9300
C25 C26 1.435(12)
C25 H25 0.9300
C26 N6 1.297(10)
C26 H26 0.9300
C27 N6 1.380(9)
C27 C28 1.447(11)
C28 N5 1.361(10)
C29 O1 1.069(15)
C29 N9 1.232(15)
C29 H29 0.9300
C30 N9 1.382(19)
C30 H30A 0.9600
C30 H30B 0.9600
C30 H30C 0.9600
C31 N9 1.356(16)
C31 H31A 0.9600
C31 H31B 0.9600
C31 H31C 0.9600
C32 O2 1.099(14)
C32 N10 1.311(14)
C33 N10 1.415(17)
C33 H33A 0.9600
C33 H33B 0.9600
C33 H33C 0.9600
C34 N10 1.355(16)
C34 H34A 0.9600
C34 H34B 0.9600
C34 H34C 0.9600
C35 N11 1.334(10)
C35 C36 1.381(12)
C35 H35 0.9300
C36 C37 1.318(11)
C36 O21 1.876(14)
C36 H36 0.9300
C37 C38 1.406(11)
C37 H37 0.9300
C38 C48 1.389(11)
C38 C39 1.495(11)
C39 N13 1.348(11)
C39 C42 1.388(12)
C40 N13 1.286(13)
C40 C41 1.420(16)
C40 H40 0.9300
C41 N14 1.331(14)
C41 H41 0.9300
C42 N14 1.358(11)
C42 C43 1.436(12)
C43 C47 1.382(11)
C43 C44 1.406(12)
C44 C45 1.373(13)
C44 H44 0.9300
C45 C46 1.375(13)
C45 H45 0.9300
C46 N12 1.351(11)
C46 H46 0.9300
C47 N12 1.343(10)
C47 C48 1.464(11)
C48 N11 1.352(9)
C49 N15 1.322(10)
C49 C50 1.395(12)
C49 H49 0.9300
C50 C51 1.336(12)
C50 H50 0.9300
C51 C52 1.383(13)
C51 H51 0.9300
C52 C62 1.390(11)
C52 C53 1.438(13)
C53 N17 1.376(12)
C53 C56 1.400(13)
C54 N17 1.292(14)
C54 C55 1.416(16)
C54 H54 0.9300
C55 N18 1.327(14)
C55 H55 0.9300
C56 N18 1.345(11)
C56 C57 1.478(13)
C57 C61 1.387(11)
C57 C58 1.395(13)
C58 C59 1.377(13)
C58 H58 0.9300
C59 C60 1.358(14)
C59 H59 0.9300
C60 N16 1.316(11)
C60 H60 0.9300
C61 N16 1.372(10)
C61 C62 1.452(11)
C62 N15 1.359(10)
C63 O3 1.219(13)
C63 N19 1.308(14)
C63 H63 0.9300
C64 N19 1.438(16)
C64 H64A 0.9600
C64 H64B 0.9600
C64 H64C 0.9600
C65 N19 1.445(17)
C65 H65A 0.9600
C65 H65B 0.9600
C65 H65C 0.9600
C66 O4 1.218(11)
C66 N20 1.322(12)
C67 N20 1.448(15)
C67 H67A 0.9600
C67 H67B 0.9600
C67 H67C 0.9600
C68 N20 1.462(14)
C68 H68A 0.9600
C68 H68B 0.9600
C68 H68C 0.9600
O5 Cl1 1.314(14)
O6 Cl1 1.262(12)
O7 Cl1 1.336(16)
O8 Cl1 1.182(17)
O9 Cl2 1.379(10)
O10 Cl2 1.349(15)
O11 Cl2 1.357(12)
O12 Cl2 1.299(11)
O13 Cl3 1.338(10)
O14 Cl3 1.289(10)
O15 Cl3 1.385(9)
O16 Cl3 1.433(11)
O17 Cl4 1.374(12)
O18 Cl4 1.456(11)
O19 Cl4 1.270(12)
O20 Cl4 1.372(11)
